data_7021956
loop_
_publ_author_name
'Fang, Ming'
'Zhao, Hanhua'
'Prosvirin, Andrey V.'
'Pinkowicz, Dawid'
'Zhao, Bin'
'Cheng, Peng'
'Wernsdorfer, Wolfgang'
'Brechin, Euan K.'
'Dunbar, Kim R.'

_publ_section_title
;
 Squaring the cube: a family of octametallic lanthanide complexes
 including a Dy8 single-molecule magnet.
;
_journal_issue 41
_journal_name_full 'Dalton transactions (Cambridge, England : 2003)'
_journal_page_first 14693
_journal_page_last 14701
_journal_paper_doi 10.1039/c3dt51727f
_journal_volume 42
_journal_year 2013
_chemical_formula_moiety 'C43 H49 Ir N7 Rh 2+, 2(F6 P 1-), H2 O'
_chemical_formula_sum 'C43 H51 F12 Ir N7 O P2 Rh'
_chemical_formula_weight 1266.96
_chemical_name_systematic
;
 ?
;
_space_group_IT_number 114
_symmetry_cell_setting tetragonal
_symmetry_space_group_name_Hall 'P -4 2n'
_symmetry_space_group_name_H-M 'P -4 21 c'
_atom_sites_solution_hydrogens geom
_atom_sites_solution_primary direct
_atom_sites_solution_secondary difmap
_audit_creation_method SHELXL-97
_cell_angle_alpha 90.00
_cell_angle_beta 90.00
_cell_angle_gamma 90.00
_cell_formula_units_Z 8
_cell_length_a 26.1251(10)
_cell_length_b 26.1251(10)
_cell_length_c 14.4637(5)
_cell_measurement_reflns_used 77682
_cell_measurement_temperature 193(2)
_cell_measurement_theta_max 27.48
_cell_measurement_theta_min 3.02
_cell_volume 9871.8(6)
_computing_cell_refinement 'Process auto'
_computing_data_collection 'Process auto'
_computing_data_reduction CrystalStructure
_computing_molecular_graphics 'ortep-3 for win'
_computing_publication_material SHELXL-97
_computing_structure_refinement SHELXL-97
_computing_structure_solution SIR2004
_diffrn_ambient_temperature 193(2)
_diffrn_detector_area_resol_mean 10.00
_diffrn_measured_fraction_theta_full 0.998
_diffrn_measured_fraction_theta_max 0.998
_diffrn_measurement_device_type 'Rigaku R-axis rapid'
_diffrn_measurement_method \w
_diffrn_radiation_monochromator graphite
_diffrn_radiation_source 'fine-focus sealed tube'
_diffrn_radiation_type 'Mo K\a'
_diffrn_radiation_wavelength 0.71075
_diffrn_reflns_av_R_equivalents 0.0737
_diffrn_reflns_av_sigmaI/netI 0.0434
_diffrn_reflns_limit_h_max 33
_diffrn_reflns_limit_h_min -33
_diffrn_reflns_limit_k_max 27
_diffrn_reflns_limit_k_min -33
_diffrn_reflns_limit_l_max 18
_diffrn_reflns_limit_l_min -18
_diffrn_reflns_number 93022
_diffrn_reflns_theta_full 27.48
_diffrn_reflns_theta_max 27.48
_diffrn_reflns_theta_min 3.02
_exptl_absorpt_coefficient_mu 3.179
_exptl_absorpt_correction_T_max 0.6471
_exptl_absorpt_correction_T_min 0.4489
_exptl_absorpt_correction_type numerical
_exptl_absorpt_process_details 'NUMABS (Rigaku, 1999)'
_exptl_crystal_colour yellow
_exptl_crystal_density_diffrn 1.705
_exptl_crystal_density_method 'not measured'
_exptl_crystal_description needle
_exptl_crystal_F_000 5008
_exptl_crystal_size_max 0.30
_exptl_crystal_size_mid 0.15
_exptl_crystal_size_min 0.15
_refine_diff_density_max 1.938
_refine_diff_density_min -1.729
_refine_diff_density_rms 0.154
_refine_ls_abs_structure_details 'Hooft y Parameter Value .    0.150( 1)'
_refine_ls_abs_structure_Flack 0.135(7)
_refine_ls_extinction_method none
_refine_ls_goodness_of_fit_ref 1.092
_refine_ls_hydrogen_treatment constr
_refine_ls_matrix_type full
_refine_ls_number_parameters 576
_refine_ls_number_reflns 11301
_refine_ls_number_restraints 82
_refine_ls_restrained_S_all 1.141
_refine_ls_R_factor_all 0.0536
_refine_ls_R_factor_gt 0.0508
_refine_ls_shift/su_max 0.001
_refine_ls_shift/su_mean 0.000
_refine_ls_structure_factor_coef Fsqd
_refine_ls_weighting_details 'calc w=1/[\s^2^(Fo^2^)+(0.0692P)^2^+45.2215P] where P=(Fo^2^+2Fc^2^)/3'
_refine_ls_weighting_scheme calc
_refine_ls_wR_factor_gt 0.1371
_refine_ls_wR_factor_ref 0.1389
_reflns_number_gt 10694
_reflns_number_total 11301
_reflns_threshold_expression 'I > 2\s(I)'
_cod_data_source_file c3dt51727f.txt
_cod_data_source_block comp10
_cod_database_code 7021956

loop_
_symmetry_equiv_pos_as_xyz
'x, y, z'
'y, -x, -z'
'-x, -y, z'
'-y, x, -z'
'-x+1/2, y+1/2, -z+1/2'
'-y+1/2, -x+1/2, z+1/2'
'x+1/2, -y+1/2, -z+1/2'
'y+1/2, x+1/2, z+1/2'

loop_
_atom_site_label
_atom_site_type_symbol
_atom_site_fract_x
_atom_site_fract_y
_atom_site_fract_z
_atom_site_U_iso_or_equiv
_atom_site_adp_type
_atom_site_occupancy
_atom_site_symmetry_multiplicity
_atom_site_calc_flag
_atom_site_refinement_flags
Ir1 Ir 0.526253(13) 0.259291(13) 0.09549(2) 0.03515(10) Uani 1 1 d .
Rh1 Rh 0.36143(2) 0.20287(2) 0.36513(4) 0.02206(12) Uani 1 1 d .
P1 P 0.60118(19) 0.2148(2) -0.3537(3) 0.124(2) Uani 1 1 d D
P2 P 0.5000 0.5000 0.1799(6) 0.104(2) Uani 1 2 d SD
P3 P 0.5000 0.0000 -0.0112(3) 0.0482(8) Uani 1 2 d SD
F1A F 0.5929(9) 0.1968(9) -0.4548(11) 0.103(6) Uiso 0.50 1 d PD
F1B F 0.5923(9) 0.1664(8) -0.4269(15) 0.113(7) Uiso 0.50 1 d PD
F2A F 0.6040(7) 0.2737(5) -0.3931(12) 0.083(4) Uiso 0.50 1 d PD
F2B F 0.6371(10) 0.2467(10) -0.2912(17) 0.133(8) Uiso 0.50 1 d PD
F3A F 0.6597(5) 0.2160(9) -0.3432(16) 0.107(6) Uiso 0.50 1 d PD
F3B F 0.6425(9) 0.2187(11) -0.4395(16) 0.140(9) Uiso 0.50 1 d PD
F4A F 0.6529(6) 0.1760(8) -0.3357(15) 0.102(6) Uiso 0.50 1 d PD
F4B F 0.5998(7) 0.2465(7) -0.2538(10) 0.088(5) Uiso 0.50 1 d PD
F5 F 0.5784(4) 0.1708(4) -0.2960(8) 0.112(3) Uiso 1 1 d D
F6A F 0.5395(5) 0.2289(6) -0.3457(11) 0.074(4) Uiso 0.50 1 d PD
F6B F 0.5583(8) 0.2389(10) -0.4152(17) 0.132(8) Uiso 0.50 1 d PD
F7 F 0.4664(6) 0.4482(6) 0.1806(11) 0.171(6) Uiso 1 1 d D
F8 F 0.5000 0.5000 0.0676(12) 0.187(10) Uiso 1 2 d SD
F9 F 0.4506(5) 0.5364(5) 0.1800(9) 0.139(4) Uiso 1 1 d D
F10 F 0.5000 0.5000 0.2904(13) 0.181(9) Uiso 1 2 d SD
F11A F 0.5029(6) -0.0599(4) -0.0144(11) 0.119(5) Uiso 0.85 1 d PD
F12A F 0.4571(6) 0.0006(7) -0.0880(11) 0.086(4) Uiso 0.50 1 d PD
F12B F 0.5000 0.0000 -0.1194(12) 0.175(17) Uiso 0.50 2 d SPD
F13A F 0.5441(7) -0.0045(8) 0.0613(12) 0.098(6) Uiso 0.50 1 d PD
F13B F 0.5000 0.0000 0.0977(12) 0.126(10) Uiso 0.50 2 d SPD
F14B F 0.4465(7) -0.0246(10) 0.0052(19) 0.132(8) Uiso 0.50 1 d PD
F11B F 0.4721(13) 0.0521(9) 0.007(2) 0.037(7) Uiso 0.15 1 d PD
O2 O 0.3572(12) 0.5137(13) 0.317(2) 0.141(10) Uiso 0.55 1 d P
O3 O 0.3632(18) 0.4637(19) 0.285(3) 0.169(16) Uiso 0.45 1 d P
N1 N 0.4203(3) 0.2953(3) 0.1442(5) 0.0363(15) Uani 1 1 d .
N2 N 0.4542(3) 0.2561(3) 0.1560(4) 0.0293(13) Uani 1 1 d .
N3 N 0.4386(3) 0.2234(3) 0.2195(5) 0.0298(14) Uani 1 1 d .
N4 N 0.3934(3) 0.2402(3) 0.2484(5) 0.0296(13) Uani 1 1 d .
N31 N 0.5463(3) 0.2915(4) 0.2220(5) 0.0427(18) Uani 1 1 d .
N40 N 0.5450(3) 0.1951(3) 0.1771(5) 0.0385(16) Uani 1 1 d .
N41 N 0.3689(3) 0.1335(3) 0.2928(4) 0.0307(14) Uani 1 1 d .
C5 C 0.3829(3) 0.2840(3) 0.2030(6) 0.0344(17) Uani 1 1 d .
C6 C 0.3369(4) 0.3164(4) 0.2163(7) 0.046(2) Uani 1 1 d .
H6A H 0.3280 0.3174 0.2821 0.055 Uiso 1 1 calc R
H6B H 0.3083 0.3021 0.1810 0.055 Uiso 1 1 calc R
H6C H 0.3441 0.3512 0.1946 0.055 Uiso 1 1 calc R
C11 C 0.4998(4) 0.2730(4) -0.0465(6) 0.041(2) Uani 1 1 d .
C12 C 0.5352(4) 0.2319(4) -0.0467(6) 0.040(2) Uani 1 1 d .
C13 C 0.5840(4) 0.2519(4) -0.0129(6) 0.043(2) Uani 1 1 d .
C14 C 0.5767(4) 0.3045(4) 0.0069(7) 0.049(2) Uani 1 1 d .
C15 C 0.5237(4) 0.3184(4) -0.0087(6) 0.044(2) Uani 1 1 d .
C16 C 0.4444(5) 0.2716(6) -0.0776(7) 0.064(3) Uani 1 1 d .
H16A H 0.4238 0.2933 -0.0369 0.077 Uiso 1 1 calc R
H16B H 0.4318 0.2364 -0.0749 0.077 Uiso 1 1 calc R
H16C H 0.4420 0.2843 -0.1413 0.077 Uiso 1 1 calc R
C17 C 0.5252(5) 0.1804(4) -0.0870(8) 0.062(3) Uani 1 1 d .
H17A H 0.5490 0.1555 -0.0601 0.075 Uiso 1 1 calc R
H17B H 0.5302 0.1817 -0.1541 0.075 Uiso 1 1 calc R
H17C H 0.4900 0.1701 -0.0733 0.075 Uiso 1 1 calc R
C18 C 0.6318(5) 0.2230(6) -0.0101(9) 0.071(4) Uani 1 1 d .
H18A H 0.6245 0.1870 0.0039 0.086 Uiso 1 1 calc R
H18B H 0.6542 0.2372 0.0378 0.086 Uiso 1 1 calc R
H18C H 0.6489 0.2253 -0.0703 0.086 Uiso 1 1 calc R
C19 C 0.6176(5) 0.3419(5) 0.0418(8) 0.064(3) Uani 1 1 d .
H19A H 0.6024 0.3759 0.0494 0.076 Uiso 1 1 calc R
H19B H 0.6456 0.3437 -0.0031 0.076 Uiso 1 1 calc R
H19C H 0.6308 0.3299 0.1013 0.076 Uiso 1 1 calc R
C20 C 0.5018(7) 0.3709(4) -0.0034(9) 0.074(4) Uani 1 1 d .
H20A H 0.5213 0.3912 0.0413 0.089 Uiso 1 1 calc R
H20B H 0.4659 0.3689 0.0163 0.089 Uiso 1 1 calc R
H20C H 0.5037 0.3871 -0.0644 0.089 Uiso 1 1 calc R
C21 C 0.3313(4) 0.2083(4) 0.5051(6) 0.040(2) Uani 1 1 d .
C22 C 0.3697(3) 0.1703(4) 0.5023(6) 0.0372(19) Uani 1 1 d .
C23 C 0.4180(3) 0.1944(4) 0.4795(6) 0.0355(19) Uani 1 1 d .
C24 C 0.4089(4) 0.2468(4) 0.4654(6) 0.046(2) Uani 1 1 d .
C25 C 0.3551(4) 0.2563(4) 0.4782(6) 0.045(2) Uani 1 1 d .
C26 C 0.2779(4) 0.2031(6) 0.5379(7) 0.064(4) Uani 1 1 d .
H26A H 0.2556 0.2259 0.5022 0.077 Uiso 1 1 calc R
H26B H 0.2760 0.2122 0.6035 0.077 Uiso 1 1 calc R
H26C H 0.2665 0.1676 0.5296 0.077 Uiso 1 1 calc R
C27 C 0.3622(5) 0.1153(4) 0.5255(7) 0.053(3) Uani 1 1 d .
H27A H 0.3320 0.1022 0.4927 0.064 Uiso 1 1 calc R
H27B H 0.3570 0.1117 0.5923 0.064 Uiso 1 1 calc R
H27C H 0.3924 0.0957 0.5067 0.064 Uiso 1 1 calc R
C28 C 0.4695(4) 0.1705(5) 0.4736(7) 0.058(3) Uani 1 1 d .
H28A H 0.4660 0.1332 0.4760 0.069 Uiso 1 1 calc R
H28B H 0.4905 0.1822 0.5256 0.069 Uiso 1 1 calc R
H28C H 0.4858 0.1804 0.4153 0.069 Uiso 1 1 calc R
C29 C 0.4482(6) 0.2850(6) 0.4365(9) 0.074(4) Uani 1 1 d .
H29A H 0.4315 0.3132 0.4034 0.088 Uiso 1 1 calc R
H29B H 0.4732 0.2685 0.3957 0.088 Uiso 1 1 calc R
H29C H 0.4657 0.2985 0.4912 0.088 Uiso 1 1 calc R
C30 C 0.3312(7) 0.3077(5) 0.4808(10) 0.081(5) Uani 1 1 d .
H30A H 0.2939 0.3042 0.4816 0.097 Uiso 1 1 calc R
H30B H 0.3415 0.3272 0.4260 0.097 Uiso 1 1 calc R
H30C H 0.3424 0.3258 0.5366 0.097 Uiso 1 1 calc R
C31 C 0.5400(4) 0.3420(5) 0.2407(7) 0.053(3) Uani 1 1 d .
H31 H 0.5268 0.3644 0.1949 0.064 Uiso 1 1 calc R
C32 C 0.5532(5) 0.3605(5) 0.3272(8) 0.063(3) Uani 1 1 d .
H32 H 0.5499 0.3960 0.3400 0.075 Uiso 1 1 calc R
C33 C 0.5709(4) 0.3283(6) 0.3943(8) 0.064(3) Uani 1 1 d .
H33 H 0.5797 0.3415 0.4535 0.077 Uiso 1 1 calc R
C34 C 0.5760(4) 0.2774(7) 0.3766(8) 0.076(5) Uani 1 1 d .
H34 H 0.5878 0.2547 0.4234 0.091 Uiso 1 1 calc R
C35 C 0.5635(3) 0.2587(5) 0.2882(6) 0.046(2) Uani 1 1 d .
C36 C 0.5628(3) 0.2057(5) 0.2643(6) 0.045(2) Uani 1 1 d .
C37 C 0.5761(4) 0.1669(6) 0.3234(9) 0.067(4) Uani 1 1 d .
H37 H 0.5891 0.1747 0.3831 0.081 Uiso 1 1 calc R
C38 C 0.5704(5) 0.1160(6) 0.2959(9) 0.070(4) Uani 1 1 d .
H38 H 0.5799 0.0886 0.3356 0.084 Uiso 1 1 calc R
C39 C 0.5499(4) 0.1065(5) 0.2064(10) 0.062(3) Uani 1 1 d .
H39 H 0.5444 0.0725 0.1857 0.074 Uiso 1 1 calc R
C40 C 0.5383(4) 0.1474(4) 0.1500(7) 0.048(2) Uani 1 1 d .
H40 H 0.5250 0.1410 0.0900 0.057 Uiso 1 1 calc R
C41 C 0.4125(3) 0.1056(4) 0.2880(6) 0.0365(18) Uani 1 1 d .
H41 H 0.4430 0.1196 0.3135 0.044 Uiso 1 1 calc R
C42 C 0.4147(4) 0.0580(4) 0.2479(7) 0.047(2) Uani 1 1 d .
H42 H 0.4457 0.0390 0.2471 0.057 Uiso 1 1 calc R
C43 C 0.3700(5) 0.0381(4) 0.2084(7) 0.051(2) Uani 1 1 d .
H43 H 0.3707 0.0056 0.1790 0.061 Uiso 1 1 calc R
C44 C 0.3256(4) 0.0652(4) 0.2117(6) 0.046(2) Uani 1 1 d .
H44 H 0.2951 0.0515 0.1858 0.055 Uiso 1 1 calc R
C45 C 0.3252(4) 0.1149(4) 0.2547(6) 0.0376(19) Uani 1 1 d .
C46 C 0.2829(3) 0.1489(4) 0.2589(5) 0.0337(18) Uani 1 1 d .
C47 C 0.2337(4) 0.1374(5) 0.2232(6) 0.046(2) Uani 1 1 d .
H47 H 0.2279 0.1053 0.1942 0.055 Uiso 1 1 calc R
C48 C 0.1937(4) 0.1725(5) 0.2301(7) 0.055(3) Uani 1 1 d .
H48 H 0.1608 0.1644 0.2063 0.066 Uiso 1 1 calc R
C49 C 0.2026(4) 0.2202(5) 0.2726(7) 0.059(3) Uani 1 1 d .
H49 H 0.1760 0.2449 0.2768 0.071 Uiso 1 1 calc R
C50 C 0.2511(3) 0.2304(4) 0.3084(6) 0.044(2) Uani 1 1 d .
H50 H 0.2569 0.2626 0.3372 0.053 Uiso 1 1 calc R
C51 C 0.2909(3) 0.1957(3) 0.3038(5) 0.0318(16) Uani 1 1 d .

loop_
_atom_site_aniso_label
_atom_site_aniso_U_11
_atom_site_aniso_U_22
_atom_site_aniso_U_33
_atom_site_aniso_U_23
_atom_site_aniso_U_13
_atom_site_aniso_U_12
Ir1 0.03681(17) 0.04021(18) 0.02842(15) 0.00323(14) 0.00204(14) -0.00462(13)
Rh1 0.0196(2) 0.0297(3) 0.0168(2) -0.0007(2) 0.0010(2) 0.0030(2)
P1 0.125(4) 0.156(5) 0.092(3) 0.070(3) -0.060(3) -0.107(4)
P2 0.083(4) 0.103(5) 0.125(6) 0.000 0.000 -0.013(4)
P3 0.044(2) 0.050(2) 0.051(2) 0.000 0.000 0.0131(16)
N1 0.042(4) 0.035(4) 0.032(4) 0.000(3) 0.004(3) 0.003(3)
N2 0.033(3) 0.027(3) 0.028(3) 0.005(3) 0.001(2) 0.002(3)
N3 0.027(3) 0.036(3) 0.026(3) 0.004(3) 0.003(3) -0.001(3)
N4 0.030(3) 0.033(3) 0.026(3) 0.000(3) 0.000(3) 0.004(3)
N31 0.042(4) 0.058(5) 0.029(4) -0.001(3) 0.003(3) -0.008(4)
N40 0.030(3) 0.051(5) 0.035(4) 0.010(3) 0.007(3) 0.000(3)
N41 0.031(3) 0.038(4) 0.024(3) 0.003(3) 0.005(3) -0.001(3)
C5 0.039(4) 0.034(4) 0.030(4) 0.000(3) 0.001(3) 0.005(3)
C6 0.059(6) 0.034(5) 0.045(5) 0.007(4) 0.007(4) 0.016(4)
C11 0.053(5) 0.047(5) 0.023(4) 0.009(4) -0.007(4) -0.012(4)
C12 0.048(5) 0.046(5) 0.027(4) 0.001(4) 0.009(4) -0.010(4)
C13 0.042(5) 0.060(6) 0.027(4) 0.002(4) 0.008(4) -0.010(4)
C14 0.053(6) 0.061(6) 0.033(5) 0.005(4) 0.004(4) -0.023(5)
C15 0.061(6) 0.047(5) 0.022(4) 0.008(4) 0.001(4) -0.014(5)
C16 0.060(7) 0.092(9) 0.040(6) 0.014(6) -0.013(5) -0.007(6)
C17 0.083(8) 0.053(6) 0.051(6) -0.007(5) 0.007(6) -0.005(6)
C18 0.057(7) 0.105(11) 0.053(7) 0.007(7) 0.016(6) -0.005(7)
C19 0.069(8) 0.077(8) 0.045(6) -0.001(5) 0.003(5) -0.043(6)
C20 0.138(13) 0.034(6) 0.051(6) 0.014(5) 0.002(7) 0.012(7)
C21 0.037(4) 0.057(6) 0.025(4) 0.003(4) -0.002(3) 0.005(4)
C22 0.030(4) 0.053(5) 0.029(4) -0.008(4) 0.004(3) -0.004(4)
C23 0.028(4) 0.055(5) 0.023(4) -0.001(4) -0.003(3) 0.002(4)
C24 0.054(6) 0.057(6) 0.028(4) -0.009(4) -0.011(4) -0.018(5)
C25 0.068(7) 0.037(5) 0.031(4) -0.008(4) -0.009(4) 0.015(5)
C26 0.034(5) 0.124(11) 0.033(5) 0.011(6) 0.005(4) 0.011(6)
C27 0.072(7) 0.049(6) 0.038(5) 0.005(4) -0.004(5) -0.002(5)
C28 0.038(5) 0.098(9) 0.037(5) -0.011(5) -0.010(4) 0.004(6)
C29 0.099(10) 0.075(8) 0.047(6) -0.003(6) -0.009(6) -0.044(8)
C30 0.129(14) 0.062(8) 0.052(7) -0.009(6) -0.004(8) 0.025(8)
C31 0.057(6) 0.066(7) 0.038(5) -0.006(5) 0.004(4) -0.017(5)
C32 0.059(7) 0.086(9) 0.043(6) -0.037(6) 0.017(5) -0.034(6)
C33 0.047(6) 0.105(10) 0.040(6) -0.026(7) 0.009(5) -0.023(6)
C34 0.031(5) 0.162(15) 0.034(5) -0.005(7) -0.003(4) -0.021(7)
C35 0.026(4) 0.080(7) 0.032(4) 0.012(5) 0.002(3) -0.005(4)
C36 0.025(4) 0.075(7) 0.035(5) 0.010(5) -0.001(3) 0.003(4)
C37 0.035(5) 0.118(12) 0.049(6) 0.041(7) 0.010(5) 0.006(6)
C38 0.062(7) 0.079(9) 0.068(8) 0.028(7) 0.023(6) 0.021(7)
C39 0.049(6) 0.054(6) 0.083(9) 0.020(6) 0.023(6) 0.020(5)
C40 0.042(5) 0.049(5) 0.052(6) 0.006(4) 0.005(4) 0.005(4)
C41 0.037(4) 0.046(5) 0.026(4) -0.001(4) -0.002(3) 0.005(4)
C42 0.053(6) 0.041(5) 0.047(5) 0.009(4) 0.002(4) 0.009(4)
C43 0.070(7) 0.038(5) 0.044(5) -0.003(4) 0.009(5) -0.010(5)
C44 0.061(6) 0.047(5) 0.030(4) -0.007(4) 0.007(4) -0.015(5)
C45 0.046(5) 0.045(5) 0.021(4) 0.006(3) 0.003(3) -0.017(4)
C46 0.032(4) 0.049(5) 0.021(3) 0.004(3) -0.002(3) -0.013(3)
C47 0.037(5) 0.068(6) 0.033(4) 0.004(4) -0.004(4) -0.018(5)
C48 0.027(5) 0.092(9) 0.046(6) 0.006(5) -0.007(4) 0.001(5)
C49 0.027(4) 0.106(10) 0.045(5) 0.006(6) -0.007(4) 0.020(5)
C50 0.035(5) 0.061(6) 0.036(4) -0.006(4) -0.003(4) 0.012(4)
C51 0.032(4) 0.039(4) 0.024(3) -0.003(3) 0.004(3) 0.003(3)

loop_
_atom_type_symbol
_atom_type_description
_atom_type_scat_dispersion_real
_atom_type_scat_dispersion_imag
_atom_type_scat_source
C C 0.0033 0.0016 'International Tables Vol C Tables 4.2.6.8 and 6.1.1.4'
H H 0.0000 0.0000 'International Tables Vol C Tables 4.2.6.8 and 6.1.1.4'
F F 0.0171 0.0103 'International Tables Vol C Tables 4.2.6.8 and 6.1.1.4'
Ir Ir -1.4442 7.9887 'International Tables Vol C Tables 4.2.6.8 and 6.1.1.4'
N N 0.0061 0.0033 'International Tables Vol C Tables 4.2.6.8 and 6.1.1.4'
O O 0.0106 0.0060 'International Tables Vol C Tables 4.2.6.8 and 6.1.1.4'
P P 0.1023 0.0942 'International Tables Vol C Tables 4.2.6.8 and 6.1.1.4'
Rh Rh -1.1178 0.9187 'International Tables Vol C Tables 4.2.6.8 and 6.1.1.4'

loop_
_geom_angle_atom_site_label_1
_geom_angle_atom_site_label_2
_geom_angle_atom_site_label_3
_geom_angle
_geom_angle_site_symmetry_1
_geom_angle_site_symmetry_3
N2 Ir1 N31 82.8(3) . .
N2 Ir1 N40 86.7(3) . .
N31 Ir1 N40 76.8(3) . .
N2 Ir1 C15 107.1(3) . .
N31 Ir1 C15 109.4(4) . .
N40 Ir1 C15 165.3(4) . .
N2 Ir1 C13 157.6(3) . .
N31 Ir1 C13 119.6(3) . .
N40 Ir1 C13 99.8(4) . .
C15 Ir1 C13 65.4(4) . .
N2 Ir1 C14 144.6(4) . .
N31 Ir1 C14 98.3(4) . .
N40 Ir1 C14 128.2(4) . .
C15 Ir1 C14 39.0(4) . .
C13 Ir1 C14 37.9(4) . .
N2 Ir1 C12 118.7(3) . .
N31 Ir1 C12 158.6(3) . .
N40 Ir1 C12 103.9(3) . .
C15 Ir1 C12 65.3(4) . .
C13 Ir1 C12 39.0(3) . .
C14 Ir1 C12 64.0(4) . .
N2 Ir1 C11 96.6(3) . .
N31 Ir1 C11 146.6(4) . .
N40 Ir1 C11 136.6(3) . .
C15 Ir1 C11 38.8(3) . .
C13 Ir1 C11 64.0(4) . .
C14 Ir1 C11 63.5(4) . .
C12 Ir1 C11 37.7(4) . .
C51 Rh1 N41 77.9(3) . .
C51 Rh1 N4 92.9(3) . .
N41 Rh1 N4 87.9(3) . .
C51 Rh1 C25 108.5(4) . .
N41 Rh1 C25 160.5(3) . .
N4 Rh1 C25 109.7(3) . .
C51 Rh1 C22 116.7(3) . .
N41 Rh1 C22 96.1(3) . .
N4 Rh1 C22 150.3(3) . .
C25 Rh1 C22 64.4(4) . .
C51 Rh1 C21 94.8(3) . .
N41 Rh1 C21 123.6(3) . .
N4 Rh1 C21 148.5(3) . .
C25 Rh1 C21 39.2(4) . .
C22 Rh1 C21 38.0(3) . .
C51 Rh1 C24 145.9(4) . .
N41 Rh1 C24 135.8(4) . .
N4 Rh1 C24 93.6(3) . .
C25 Rh1 C24 38.3(4) . .
C22 Rh1 C24 63.3(4) . .
C21 Rh1 C24 64.0(4) . .
C51 Rh1 C23 155.0(3) . .
N41 Rh1 C23 102.8(3) . .
N4 Rh1 C23 112.0(3) . .
C25 Rh1 C23 63.4(4) . .
C22 Rh1 C23 38.4(3) . .
C21 Rh1 C23 63.6(3) . .
C24 Rh1 C23 36.8(4) . .
F3A P1 F5 110.2(10) . .
F5 P1 F2B 108.7(11) . .
F3A P1 F1A 103.8(13) . .
F5 P1 F1A 103.4(10) . .
F5 P1 F6B 109.5(11) . .
F2B P1 F6B 123.3(15) . .
F3A P1 F2A 88.3(11) . .
F5 P1 F2A 154.8(9) . .
F1A P1 F2A 87.9(11) . .
F5 P1 F3B 135.0(12) . .
F2B P1 F3B 90.6(15) . .
F6B P1 F3B 90.9(14) . .
F3A P1 F6A 162.9(12) . .
F5 P1 F6A 75.7(7) . .
F1A P1 F6A 89.9(11) . .
F2A P1 F6A 81.9(9) . .
F5 P1 F1B 74.0(10) . .
F2B P1 F1B 149.9(15) . .
F6B P1 F1B 81.0(13) . .
F3B P1 F1B 70.1(14) . .
F5 P1 F4B 83.9(8) . .
F2B P1 F4B 40.4(11) . .
F6B P1 F4B 106.1(13) . .
F3B P1 F4B 129.5(12) . .
F1B P1 F4B 157.8(12) . .
F3A P1 F4A 37.9(10) . .
F5 P1 F4A 77.3(9) . .
F1A P1 F4A 94.3(12) . .
F2A P1 F4A 125.0(10) . .
F6A P1 F4A 152.9(10) . .
F10 P2 F9 89.9(6) . .
F10 P2 F9 89.9(6) . 3_665
F9 P2 F9 179.9(12) . 3_665
F10 P2 F7 89.7(7) . .
F9 P2 F7 93.4(8) . .
F9 P2 F7 86.6(8) 3_665 .
F10 P2 F7 89.7(7) . 3_665
F9 P2 F7 86.6(8) . 3_665
F9 P2 F7 93.4(8) 3_665 3_665
F7 P2 F7 179.3(14) . 3_665
F10 P2 F8 180.000(5) . .
F9 P2 F8 90.1(6) . .
F9 P2 F8 90.1(6) 3_665 .
F7 P2 F8 90.3(7) . .
F7 P2 F8 90.3(7) 3_665 .
F14B P3 F14B 163(2) . 3_655
F13A P3 F13A 95.7(15) . 3_655
F14B P3 F12B 98.7(10) . .
F14B P3 F12B 98.7(10) 3_655 .
F14B P3 F11B 85.2(17) . .
F14B P3 F11B 91.9(17) 3_655 .
F12B P3 F11B 99.9(13) . .
F14B P3 F11B 91.9(17) . 3_655
F14B P3 F11B 85.2(17) 3_655 3_655
F12B P3 F11B 99.9(13) . 3_655
F11B P3 F11B 160(3) . 3_655
F13A P3 F11A 84.8(9) . .
F13A P3 F11A 97.6(9) 3_655 .
F13A P3 F11A 97.6(9) . 3_655
F13A P3 F11A 84.8(9) 3_655 3_655
F11A P3 F11A 176.5(12) . 3_655
F14B P3 F13B 81.3(10) . .
F14B P3 F13B 81.3(10) 3_655 .
F12B P3 F13B 180.0 . .
F11B P3 F13B 80.1(13) . .
F11B P3 F13B 80.1(13) 3_655 .
F13A P3 F12A 87.1(10) . 3_655
F13A P3 F12A 175.5(10) 3_655 3_655
F11A P3 F12A 86.2(9) . 3_655
F11A P3 F12A 91.3(9) 3_655 3_655
F13A P3 F12A 175.5(10) . .
F13A P3 F12A 87.1(10) 3_655 .
F11A P3 F12A 91.3(9) . .
F11A P3 F12A 86.2(9) 3_655 .
F12A P3 F12A 90.4(13) 3_655 .
C5 N1 N2 103.3(7) . .
N3 N2 N1 111.9(6) . .
N3 N2 Ir1 126.9(5) . .
N1 N2 Ir1 120.3(5) . .
N2 N3 N4 106.3(6) . .
N3 N4 C5 108.0(7) . .
N3 N4 Rh1 116.8(5) . .
C5 N4 Rh1 134.2(5) . .
C31 N31 C35 120.8(9) . .
C31 N31 Ir1 122.5(7) . .
C35 N31 Ir1 116.6(7) . .
C40 N40 C36 120.5(9) . .
C40 N40 Ir1 123.7(7) . .
C36 N40 Ir1 115.7(7) . .
C41 N41 C45 119.6(8) . .
C41 N41 Rh1 124.6(6) . .
C45 N41 Rh1 115.6(6) . .
N1 C5 N4 110.5(7) . .
N1 C5 C6 123.5(8) . .
N4 C5 C6 126.0(8) . .
C5 C6 H6A 109.5 . .
C5 C6 H6B 109.5 . .
H6A C6 H6B 109.5 . .
C5 C6 H6C 109.5 . .
H6A C6 H6C 109.5 . .
H6B C6 H6C 109.5 . .
C12 C11 C15 109.8(9) . .
C12 C11 C16 127.2(10) . .
C15 C11 C16 123.0(10) . .
C12 C11 Ir1 70.9(5) . .
C15 C11 Ir1 69.1(5) . .
C16 C11 Ir1 125.1(7) . .
C11 C12 C13 107.3(8) . .
C11 C12 C17 124.8(10) . .
C13 C12 C17 127.4(10) . .
C11 C12 Ir1 71.4(5) . .
C13 C12 Ir1 70.2(5) . .
C17 C12 Ir1 130.1(7) . .
C14 C13 C12 107.3(9) . .
C14 C13 C18 127.6(10) . .
C12 C13 C18 124.8(11) . .
C14 C13 Ir1 71.2(5) . .
C12 C13 Ir1 70.8(5) . .
C18 C13 Ir1 128.1(7) . .
C13 C14 C15 109.8(9) . .
C13 C14 C19 126.3(11) . .
C15 C14 C19 123.9(11) . .
C13 C14 Ir1 71.0(5) . .
C15 C14 Ir1 69.5(5) . .
C19 C14 Ir1 124.9(7) . .
C11 C15 C14 105.5(9) . .
C11 C15 C20 127.4(11) . .
C14 C15 C20 126.2(11) . .
C11 C15 Ir1 72.1(5) . .
C14 C15 Ir1 71.5(5) . .
C20 C15 Ir1 129.5(7) . .
C11 C16 H16A 109.5 . .
C11 C16 H16B 109.5 . .
H16A C16 H16B 109.5 . .
C11 C16 H16C 109.5 . .
H16A C16 H16C 109.5 . .
H16B C16 H16C 109.5 . .
C12 C17 H17A 109.5 . .
C12 C17 H17B 109.5 . .
H17A C17 H17B 109.5 . .
C12 C17 H17C 109.5 . .
H17A C17 H17C 109.5 . .
H17B C17 H17C 109.5 . .
C13 C18 H18A 109.5 . .
C13 C18 H18B 109.5 . .
H18A C18 H18B 109.5 . .
C13 C18 H18C 109.5 . .
H18A C18 H18C 109.5 . .
H18B C18 H18C 109.5 . .
C14 C19 H19A 109.5 . .
C14 C19 H19B 109.5 . .
H19A C19 H19B 109.5 . .
C14 C19 H19C 109.5 . .
H19A C19 H19C 109.5 . .
H19B C19 H19C 109.5 . .
C15 C20 H20A 109.5 . .
C15 C20 H20B 109.5 . .
H20A C20 H20B 109.5 . .
C15 C20 H20C 109.5 . .
H20A C20 H20C 109.5 . .
H20B C20 H20C 109.5 . .
C22 C21 C25 107.3(8) . .
C22 C21 C26 127.8(10) . .
C25 C21 C26 124.7(10) . .
C22 C21 Rh1 70.8(5) . .
C25 C21 Rh1 69.7(5) . .
C26 C21 Rh1 129.2(7) . .
C21 C22 C23 108.5(9) . .
C21 C22 C27 125.4(9) . .
C23 C22 C27 126.0(9) . .
C21 C22 Rh1 71.3(5) . .
C23 C22 Rh1 73.0(5) . .
C27 C22 Rh1 124.9(7) . .
C24 C23 C22 108.1(8) . .
C24 C23 C28 123.7(10) . .
C22 C23 C28 128.2(10) . .
C24 C23 Rh1 71.5(5) . .
C22 C23 Rh1 68.6(5) . .
C28 C23 Rh1 126.8(6) . .
C23 C24 C25 108.4(8) . .
C23 C24 C29 125.2(11) . .
C25 C24 C29 126.4(11) . .
C23 C24 Rh1 71.7(5) . .
C25 C24 Rh1 68.2(5) . .
C29 C24 Rh1 123.0(7) . .
C24 C25 C21 107.7(8) . .
C24 C25 C30 124.8(12) . .
C21 C25 C30 126.6(11) . .
C24 C25 Rh1 73.5(5) . .
C21 C25 Rh1 71.2(5) . .
C30 C25 Rh1 129.7(8) . .
C21 C26 H26A 109.5 . .
C21 C26 H26B 109.5 . .
H26A C26 H26B 109.5 . .
C21 C26 H26C 109.5 . .
H26A C26 H26C 109.5 . .
H26B C26 H26C 109.5 . .
C22 C27 H27A 109.5 . .
C22 C27 H27B 109.5 . .
H27A C27 H27B 109.5 . .
C22 C27 H27C 109.5 . .
H27A C27 H27C 109.5 . .
H27B C27 H27C 109.5 . .
C23 C28 H28A 109.5 . .
C23 C28 H28B 109.5 . .
H28A C28 H28B 109.5 . .
C23 C28 H28C 109.5 . .
H28A C28 H28C 109.5 . .
H28B C28 H28C 109.5 . .
C24 C29 H29A 109.5 . .
C24 C29 H29B 109.5 . .
H29A C29 H29B 109.5 . .
C24 C29 H29C 109.5 . .
H29A C29 H29C 109.5 . .
H29B C29 H29C 109.5 . .
C25 C30 H30A 109.5 . .
C25 C30 H30B 109.5 . .
H30A C30 H30B 109.5 . .
C25 C30 H30C 109.5 . .
H30A C30 H30C 109.5 . .
H30B C30 H30C 109.5 . .
N31 C31 C32 119.2(12) . .
N31 C31 H31 120.4 . .
C32 C31 H31 120.4 . .
C33 C32 C31 120.8(12) . .
C33 C32 H32 119.6 . .
C31 C32 H32 119.6 . .
C34 C33 C32 120.1(11) . .
C34 C33 H33 120.0 . .
C32 C33 H33 120.0 . .
C33 C34 C35 119.1(13) . .
C33 C34 H34 120.4 . .
C35 C34 H34 120.4 . .
N31 C35 C34 119.9(13) . .
N31 C35 C36 115.8(9) . .
C34 C35 C36 124.0(11) . .
C37 C36 N40 120.8(12) . .
C37 C36 C35 124.2(11) . .
N40 C36 C35 115.0(9) . .
C36 C37 C38 120.0(13) . .
C36 C37 H37 120.0 . .
C38 C37 H37 120.0 . .
C37 C38 C39 117.6(11) . .
C37 C38 H38 121.2 . .
C39 C38 H38 121.2 . .
C40 C39 C38 119.2(12) . .
C40 C39 H39 120.4 . .
C38 C39 H39 120.4 . .
N40 C40 C39 121.9(11) . .
N40 C40 H40 119.1 . .
C39 C40 H40 119.1 . .
N41 C41 C42 123.0(9) . .
N41 C41 H41 118.5 . .
C42 C41 H41 118.5 . .
C41 C42 C43 118.2(9) . .
C41 C42 H42 120.9 . .
C43 C42 H42 120.9 . .
C44 C43 C42 120.3(9) . .
C44 C43 H43 119.9 . .
C42 C43 H43 119.9 . .
C43 C44 C45 119.4(10) . .
C43 C44 H44 120.3 . .
C45 C44 H44 120.3 . .
N41 C45 C46 114.5(8) . .
N41 C45 C44 119.5(9) . .
C46 C45 C44 126.0(9) . .
C51 C46 C47 119.2(9) . .
C51 C46 C45 116.8(7) . .
C47 C46 C45 124.0(9) . .
C48 C47 C46 121.0(10) . .
C48 C47 H47 119.5 . .
C46 C47 H47 119.5 . .
C47 C48 C49 119.3(9) . .
C47 C48 H48 120.4 . .
C49 C48 H48 120.4 . .
C50 C49 C48 118.9(10) . .
C50 C49 H49 120.6 . .
C48 C49 H49 120.6 . .
C51 C50 C49 122.6(10) . .
C51 C50 H50 118.7 . .
C49 C50 H50 118.7 . .
C50 C51 C46 119.0(8) . .
C50 C51 Rh1 126.5(7) . .
C46 C51 Rh1 114.4(6) . .

loop_
_geom_bond_atom_site_label_1
_geom_bond_atom_site_label_2
_geom_bond_distance
_geom_bond_site_symmetry_2
Ir1 N2 2.078(7) .
Ir1 N31 2.082(8) .
Ir1 N40 2.108(8) .
Ir1 C15 2.158(9) .
Ir1 C13 2.183(9) .
Ir1 C14 2.185(9) .
Ir1 C12 2.191(9) .
Ir1 C11 2.197(8) .
Rh1 C51 2.054(8) .
Rh1 N41 2.102(7) .
Rh1 N4 2.122(7) .
Rh1 C25 2.156(9) .
Rh1 C22 2.170(9) .
Rh1 C21 2.176(9) .
Rh1 C24 2.227(8) .
Rh1 C23 2.230(8) .
P1 F3A 1.537(13) .
P1 F5 1.540(10) .
P1 F2B 1.547(14) .
P1 F1A 1.551(13) .
P1 F6B 1.563(14) .
P1 F2A 1.644(12) .
P1 F3B 1.649(14) .
P1 F6A 1.658(12) .
P1 F1B 1.664(14) .
P1 F4B 1.666(13) .
P1 F4A 1.709(13) .
P2 F10 1.598(16) .
P2 F9 1.603(12) .
P2 F9 1.603(12) 3_665
P2 F7 1.613(13) .
P2 F7 1.613(13) 3_665
P2 F8 1.624(16) .
P3 F14B 1.558(15) .
P3 F14B 1.558(15) 3_655
P3 F13A 1.561(13) .
P3 F13A 1.561(13) 3_655
P3 F12B 1.566(17) .
P3 F11B 1.567(16) .
P3 F11B 1.567(16) 3_655
P3 F11A 1.569(11) .
P3 F11A 1.569(11) 3_655
P3 F13B 1.574(16) .
P3 F12A 1.578(13) 3_655
P3 F12A 1.578(13) .
O2 O3 1.39(5) .
N1 C5 1.329(11) .
N1 N2 1.364(10) .
N2 N3 1.318(9) .
N3 N4 1.325(9) .
N4 C5 1.348(11) .
N31 C31 1.355(15) .
N31 C35 1.361(13) .
N40 C40 1.318(13) .
N40 C36 1.372(12) .
N41 C41 1.353(11) .
N41 C45 1.357(11) .
C5 C6 1.483(12) .
C6 H6A 0.9800 .
C6 H6B 0.9800 .
C6 H6C 0.9800 .
C11 C12 1.419(15) .
C11 C15 1.447(13) .
C11 C16 1.514(15) .
C12 C13 1.460(13) .
C12 C17 1.489(14) .
C13 C14 1.418(15) .
C13 C18 1.461(17) .
C14 C15 1.449(16) .
C14 C19 1.532(14) .
C15 C20 1.488(15) .
C16 H16A 0.9800 .
C16 H16B 0.9800 .
C16 H16C 0.9800 .
C17 H17A 0.9800 .
C17 H17B 0.9800 .
C17 H17C 0.9800 .
C18 H18A 0.9800 .
C18 H18B 0.9800 .
C18 H18C 0.9800 .
C19 H19A 0.9800 .
C19 H19B 0.9800 .
C19 H19C 0.9800 .
C20 H20A 0.9800 .
C20 H20B 0.9800 .
C20 H20C 0.9800 .
C21 C22 1.413(13) .
C21 C25 1.452(15) .
C21 C26 1.482(13) .
C22 C23 1.448(12) .
C22 C27 1.488(14) .
C23 C24 1.405(14) .
C23 C28 1.485(14) .
C24 C25 1.438(15) .
C24 C29 1.492(15) .
C25 C30 1.482(16) .
C26 H26A 0.9800 .
C26 H26B 0.9800 .
C26 H26C 0.9800 .
C27 H27A 0.9800 .
C27 H27B 0.9800 .
C27 H27C 0.9800 .
C28 H28A 0.9800 .
C28 H28B 0.9800 .
C28 H28C 0.9800 .
C29 H29A 0.9800 .
C29 H29B 0.9800 .
C29 H29C 0.9800 .
C30 H30A 0.9800 .
C30 H30B 0.9800 .
C30 H30C 0.9800 .
C31 C32 1.386(14) .
C31 H31 0.9500 .
C32 C33 1.36(2) .
C32 H32 0.9500 .
C33 C34 1.36(2) .
C33 H33 0.9500 .
C34 C35 1.406(15) .
C34 H34 0.9500 .
C35 C36 1.430(17) .
C36 C37 1.370(16) .
C37 C38 1.40(2) .
C37 H37 0.9500 .
C38 C39 1.42(2) .
C38 H38 0.9500 .
C39 C40 1.377(15) .
C39 H39 0.9500 .
C40 H40 0.9500 .
C41 C42 1.374(13) .
C41 H41 0.9500 .
C42 C43 1.400(15) .
C42 H42 0.9500 .
C43 C44 1.360(16) .
C43 H43 0.9500 .
C44 C45 1.439(13) .
C44 H44 0.9500 .
C45 C46 1.419(14) .
C46 C51 1.401(12) .
C46 C47 1.418(12) .
C47 C48 1.394(16) .
C47 H47 0.9500 .
C48 C49 1.407(19) .
C48 H48 0.9500 .
C49 C50 1.394(14) .
C49 H49 0.9500 .
C50 C51 1.382(12) .
C50 H50 0.9500 .

loop_
_geom_torsion_atom_site_label_1
_geom_torsion_atom_site_label_2
_geom_torsion_atom_site_label_3
_geom_torsion_atom_site_label_4
_geom_torsion
C5 N1 N2 N3 -1.1(9)
C5 N1 N2 Ir1 -170.6(5)
N31 Ir1 N2 N3 -75.7(7)
N40 Ir1 N2 N3 1.4(7)
C15 Ir1 N2 N3 176.2(7)
C13 Ir1 N2 N3 109.4(10)
C14 Ir1 N2 N3 -169.9(7)
C12 Ir1 N2 N3 105.5(7)
C11 Ir1 N2 N3 138.0(7)
N31 Ir1 N2 N1 92.2(6)
N40 Ir1 N2 N1 169.3(6)
C15 Ir1 N2 N1 -15.9(7)
C13 Ir1 N2 N1 -82.7(11)
C14 Ir1 N2 N1 -2.0(9)
C12 Ir1 N2 N1 -86.6(7)
C11 Ir1 N2 N1 -54.1(6)
N1 N2 N3 N4 1.6(9)
Ir1 N2 N3 N4 170.4(5)
N2 N3 N4 C5 -1.5(8)
N2 N3 N4 Rh1 -171.3(5)
C51 Rh1 N4 N3 -133.1(6)
N41 Rh1 N4 N3 -55.3(6)
C25 Rh1 N4 N3 116.1(6)
C22 Rh1 N4 N3 43.4(9)
C21 Rh1 N4 N3 122.8(7)
C24 Rh1 N4 N3 80.5(6)
C23 Rh1 N4 N3 47.7(6)
C51 Rh1 N4 C5 60.5(8)
N41 Rh1 N4 C5 138.3(8)
C25 Rh1 N4 C5 -50.3(9)
C22 Rh1 N4 C5 -123.0(9)
C21 Rh1 N4 C5 -43.6(11)
C24 Rh1 N4 C5 -86.0(8)
C23 Rh1 N4 C5 -118.7(8)
N2 Ir1 N31 C31 -84.1(8)
N40 Ir1 N31 C31 -172.3(8)
C15 Ir1 N31 C31 21.6(9)
C13 Ir1 N31 C31 93.7(9)
C14 Ir1 N31 C31 60.2(8)
C12 Ir1 N31 C31 93.2(12)
C11 Ir1 N31 C31 7.0(11)
N2 Ir1 N31 C35 92.2(7)
N40 Ir1 N31 C35 3.9(6)
C15 Ir1 N31 C35 -162.1(7)
C13 Ir1 N31 C35 -90.0(7)
C14 Ir1 N31 C35 -123.5(7)
C12 Ir1 N31 C35 -90.6(11)
C11 Ir1 N31 C35 -176.8(7)
N2 Ir1 N40 C40 89.9(7)
N31 Ir1 N40 C40 173.3(8)
C15 Ir1 N40 C40 -70.1(16)
C13 Ir1 N40 C40 -68.5(8)
C14 Ir1 N40 C40 -96.5(8)
C12 Ir1 N40 C40 -28.8(8)
C11 Ir1 N40 C40 -6.2(10)
N2 Ir1 N40 C36 -87.0(6)
N31 Ir1 N40 C36 -3.7(6)
C15 Ir1 N40 C36 112.9(14)
C13 Ir1 N40 C36 114.6(6)
C14 Ir1 N40 C36 86.6(7)
C12 Ir1 N40 C36 154.2(6)
C11 Ir1 N40 C36 176.8(6)
C51 Rh1 N41 C41 176.2(7)
N4 Rh1 N41 C41 82.7(7)
C25 Rh1 N41 C41 -72.3(13)
C22 Rh1 N41 C41 -67.8(7)
C21 Rh1 N41 C41 -96.1(7)
C24 Rh1 N41 C41 -10.3(9)
C23 Rh1 N41 C41 -29.4(7)
C51 Rh1 N41 C45 -8.6(6)
N4 Rh1 N41 C45 -102.0(6)
C25 Rh1 N41 C45 103.0(12)
C22 Rh1 N41 C45 107.5(6)
C21 Rh1 N41 C45 79.2(6)
C24 Rh1 N41 C45 165.0(6)
C23 Rh1 N41 C45 145.8(6)
N2 N1 C5 N4 0.1(9)
N2 N1 C5 C6 179.0(8)
N3 N4 C5 N1 0.9(9)
Rh1 N4 C5 N1 168.2(6)
N3 N4 C5 C6 -178.0(9)
Rh1 N4 C5 C6 -10.7(14)
N2 Ir1 C11 C12 -129.7(5)
N31 Ir1 C11 C12 143.4(6)
N40 Ir1 C11 C12 -37.5(8)
C15 Ir1 C11 C12 121.1(9)
C13 Ir1 C11 C12 38.6(6)
C14 Ir1 C11 C12 81.0(6)
N2 Ir1 C11 C15 109.2(6)
N31 Ir1 C11 C15 22.4(10)
N40 Ir1 C11 C15 -158.6(6)
C13 Ir1 C11 C15 -82.5(7)
C14 Ir1 C11 C15 -40.0(6)
C12 Ir1 C11 C15 -121.1(9)
N2 Ir1 C11 C16 -7.2(10)
N31 Ir1 C11 C16 -94.0(11)
N40 Ir1 C11 C16 85.0(11)
C15 Ir1 C11 C16 -116.4(13)
C13 Ir1 C11 C16 161.1(11)
C14 Ir1 C11 C16 -156.4(11)
C12 Ir1 C11 C16 122.5(12)
C15 C11 C12 C13 -3.1(10)
C16 C11 C12 C13 178.6(9)
Ir1 C11 C12 C13 -61.4(6)
C15 C11 C12 C17 -175.3(9)
C16 C11 C12 C17 6.4(15)
Ir1 C11 C12 C17 126.4(9)
C15 C11 C12 Ir1 58.3(6)
C16 C11 C12 Ir1 -120.0(9)
N2 Ir1 C12 C11 60.6(6)
N31 Ir1 C12 C11 -116.3(10)
N40 Ir1 C12 C11 154.5(5)
C15 Ir1 C12 C11 -36.2(6)
C13 Ir1 C12 C11 -117.1(8)
C14 Ir1 C12 C11 -79.5(6)
N2 Ir1 C12 C13 177.6(5)
N31 Ir1 C12 C13 0.8(13)
N40 Ir1 C12 C13 -88.5(6)
C15 Ir1 C12 C13 80.8(7)
C14 Ir1 C12 C13 37.5(6)
C11 Ir1 C12 C13 117.1(8)
N2 Ir1 C12 C17 -59.7(11)
N31 Ir1 C12 C17 123.5(12)
N40 Ir1 C12 C17 34.2(11)
C15 Ir1 C12 C17 -156.4(12)
C13 Ir1 C12 C17 122.7(13)
C14 Ir1 C12 C17 160.2(12)
C11 Ir1 C12 C17 -120.2(13)
C11 C12 C13 C14 0.0(10)
C17 C12 C13 C14 171.9(9)
Ir1 C12 C13 C14 -62.1(6)
C11 C12 C13 C18 -174.2(9)
C17 C12 C13 C18 -2.3(16)
Ir1 C12 C13 C18 123.6(10)
C11 C12 C13 Ir1 62.1(6)
C17 C12 C13 Ir1 -125.9(10)
N2 Ir1 C13 C14 111.4(9)
N31 Ir1 C13 C14 -62.8(7)
N40 Ir1 C13 C14 -143.1(6)
C15 Ir1 C13 C14 36.5(6)
C12 Ir1 C13 C14 116.9(9)
C11 Ir1 C13 C14 79.5(6)
N2 Ir1 C13 C12 -5.5(12)
N31 Ir1 C13 C12 -179.7(5)
N40 Ir1 C13 C12 100.0(6)
C15 Ir1 C13 C12 -80.4(6)
C14 Ir1 C13 C12 -116.9(9)
C11 Ir1 C13 C12 -37.4(6)
N2 Ir1 C13 C18 -125.1(11)
N31 Ir1 C13 C18 60.7(12)
N40 Ir1 C13 C18 -19.6(11)
C15 Ir1 C13 C18 159.9(12)
C14 Ir1 C13 C18 123.4(13)
C12 Ir1 C13 C18 -119.7(13)
C11 Ir1 C13 C18 -157.0(12)
C12 C13 C14 C15 3.1(10)
C18 C13 C14 C15 177.1(10)
Ir1 C13 C14 C15 -58.8(6)
C12 C13 C14 C19 -178.3(9)
C18 C13 C14 C19 -4.3(16)
Ir1 C13 C14 C19 119.8(10)
C12 C13 C14 Ir1 61.9(6)
C18 C13 C14 Ir1 -124.1(10)
N2 Ir1 C14 C13 -142.2(6)
N31 Ir1 C14 C13 128.6(6)
N40 Ir1 C14 C13 48.9(7)
C15 Ir1 C14 C13 -120.8(8)
C12 Ir1 C14 C13 -38.7(6)
C11 Ir1 C14 C13 -80.9(6)
N2 Ir1 C14 C15 -21.4(9)
N31 Ir1 C14 C15 -110.6(6)
N40 Ir1 C14 C15 169.7(5)
C13 Ir1 C14 C15 120.8(8)
C12 Ir1 C14 C15 82.1(6)
C11 Ir1 C14 C15 39.8(6)
N2 Ir1 C14 C19 96.3(12)
N31 Ir1 C14 C19 7.1(12)
N40 Ir1 C14 C19 -72.6(12)
C15 Ir1 C14 C19 117.7(14)
C13 Ir1 C14 C19 -121.5(14)
C12 Ir1 C14 C19 -160.1(13)
C11 Ir1 C14 C19 157.6(13)
C12 C11 C15 C14 4.9(10)
C16 C11 C15 C14 -176.7(8)
Ir1 C11 C15 C14 64.2(6)
C12 C11 C15 C20 174.2(9)
C16 C11 C15 C20 -7.4(15)
Ir1 C11 C15 C20 -126.4(11)
C12 C11 C15 Ir1 -59.3(6)
C16 C11 C15 Ir1 119.1(9)
C13 C14 C15 C11 -4.9(10)
C19 C14 C15 C11 176.5(9)
Ir1 C14 C15 C11 -64.6(6)
C13 C14 C15 C20 -174.4(9)
C19 C14 C15 C20 7.0(15)
Ir1 C14 C15 C20 125.9(10)
C13 C14 C15 Ir1 59.7(7)
C19 C14 C15 Ir1 -118.9(9)
N2 Ir1 C15 C11 -79.0(6)
N31 Ir1 C15 C11 -167.2(6)
N40 Ir1 C15 C11 80.2(15)
C13 Ir1 C15 C11 78.4(6)
C14 Ir1 C15 C11 113.8(9)
C12 Ir1 C15 C11 35.3(6)
N2 Ir1 C15 C14 167.2(6)
N31 Ir1 C15 C14 79.0(6)
N40 Ir1 C15 C14 -33.6(16)
C13 Ir1 C15 C14 -35.4(6)
C12 Ir1 C15 C14 -78.6(6)
C11 Ir1 C15 C14 -113.8(9)
N2 Ir1 C15 C20 45.1(12)
N31 Ir1 C15 C20 -43.1(13)
N40 Ir1 C15 C20 -155.7(13)
C13 Ir1 C15 C20 -157.5(13)
C14 Ir1 C15 C20 -122.1(14)
C12 Ir1 C15 C20 159.4(13)
C11 Ir1 C15 C20 124.1(14)
C51 Rh1 C21 C22 128.7(6)
N41 Rh1 C21 C22 50.0(6)
N4 Rh1 C21 C22 -127.7(6)
C25 Rh1 C21 C22 -117.6(8)
C24 Rh1 C21 C22 -79.3(6)
C23 Rh1 C21 C22 -38.1(5)
C51 Rh1 C21 C25 -113.7(6)
N41 Rh1 C21 C25 167.7(5)
N4 Rh1 C21 C25 -10.0(9)
C22 Rh1 C21 C25 117.6(8)
C24 Rh1 C21 C25 38.4(6)
C23 Rh1 C21 C25 79.5(6)
C51 Rh1 C21 C26 5.1(11)
N41 Rh1 C21 C26 -73.6(11)
N4 Rh1 C21 C26 108.7(11)
C25 Rh1 C21 C26 118.8(13)
C22 Rh1 C21 C26 -123.6(13)
C24 Rh1 C21 C26 157.1(12)
C23 Rh1 C21 C26 -161.7(12)
C25 C21 C22 C23 3.5(10)
C26 C21 C22 C23 -170.8(9)
Rh1 C21 C22 C23 64.0(6)
C25 C21 C22 C27 179.6(9)
C26 C21 C22 C27 5.3(15)
Rh1 C21 C22 C27 -120.0(9)
C25 C21 C22 Rh1 -60.4(6)
C26 C21 C22 Rh1 125.3(10)
C51 Rh1 C22 C21 -60.5(6)
N41 Rh1 C22 C21 -140.0(6)
N4 Rh1 C22 C21 123.4(7)
C25 Rh1 C22 C21 38.3(6)
C24 Rh1 C22 C21 81.1(6)
C23 Rh1 C22 C21 117.0(8)
C51 Rh1 C22 C23 -177.6(5)
N41 Rh1 C22 C23 102.9(5)
N4 Rh1 C22 C23 6.4(9)
C25 Rh1 C22 C23 -78.7(6)
C21 Rh1 C22 C23 -117.0(8)
C24 Rh1 C22 C23 -35.9(6)
C51 Rh1 C22 C27 60.0(9)
N41 Rh1 C22 C27 -19.5(9)
N4 Rh1 C22 C27 -116.0(9)
C25 Rh1 C22 C27 158.9(10)
C21 Rh1 C22 C27 120.6(11)
C24 Rh1 C22 C27 -158.3(10)
C23 Rh1 C22 C27 -122.4(11)
C21 C22 C23 C24 -1.9(10)
C27 C22 C23 C24 -177.9(9)
Rh1 C22 C23 C24 60.9(6)
C21 C22 C23 C28 176.5(9)
C27 C22 C23 C28 0.5(15)
Rh1 C22 C23 C28 -120.7(9)
C21 C22 C23 Rh1 -62.8(6)
C27 C22 C23 Rh1 121.1(9)
C51 Rh1 C23 C24 -113.7(9)
N41 Rh1 C23 C24 157.5(5)
N4 Rh1 C23 C24 64.6(6)
C25 Rh1 C23 C24 -37.2(6)
C22 Rh1 C23 C24 -118.8(8)
C21 Rh1 C23 C24 -81.1(6)
C51 Rh1 C23 C22 5.2(11)
N41 Rh1 C23 C22 -83.7(5)
N4 Rh1 C23 C22 -176.6(5)
C25 Rh1 C23 C22 81.7(6)
C21 Rh1 C23 C22 37.7(5)
C24 Rh1 C23 C22 118.8(8)
C51 Rh1 C23 C28 127.6(10)
N41 Rh1 C23 C28 38.8(10)
N4 Rh1 C23 C28 -54.2(10)
C25 Rh1 C23 C28 -155.9(11)
C22 Rh1 C23 C28 122.4(12)
C21 Rh1 C23 C28 160.1(11)
C24 Rh1 C23 C28 -118.7(12)
C22 C23 C24 C25 -0.5(10)
C28 C23 C24 C25 -179.0(8)
Rh1 C23 C24 C25 58.5(6)
C22 C23 C24 C29 -177.0(9)
C28 C23 C24 C29 4.5(14)
Rh1 C23 C24 C29 -118.0(9)
C22 C23 C24 Rh1 -59.1(6)
C28 C23 C24 Rh1 122.4(8)
C51 Rh1 C24 C23 136.4(6)
N41 Rh1 C24 C23 -32.3(7)
N4 Rh1 C24 C23 -123.0(5)
C25 Rh1 C24 C23 119.3(8)
C22 Rh1 C24 C23 37.5(5)
C21 Rh1 C24 C23 80.1(6)
C51 Rh1 C24 C25 17.1(9)
N41 Rh1 C24 C25 -151.6(5)
N4 Rh1 C24 C25 117.7(6)
C22 Rh1 C24 C25 -81.8(6)
C21 Rh1 C24 C25 -39.2(6)
C23 Rh1 C24 C25 -119.3(8)
C51 Rh1 C24 C29 -103.0(12)
N41 Rh1 C24 C29 88.3(12)
N4 Rh1 C24 C29 -2.4(11)
C25 Rh1 C24 C29 -120.1(14)
C22 Rh1 C24 C29 158.1(12)
C21 Rh1 C24 C29 -159.4(12)
C23 Rh1 C24 C29 120.6(13)
C23 C24 C25 C21 2.7(10)
C29 C24 C25 C21 179.2(9)
Rh1 C24 C25 C21 63.4(6)
C23 C24 C25 C30 172.0(10)
C29 C24 C25 C30 -11.6(16)
Rh1 C24 C25 C30 -127.3(11)
C23 C24 C25 Rh1 -60.7(6)
C29 C24 C25 Rh1 115.7(10)
C22 C21 C25 C24 -3.8(10)
C26 C21 C25 C24 170.7(8)
Rh1 C21 C25 C24 -65.0(6)
C22 C21 C25 C30 -172.9(10)
C26 C21 C25 C30 1.7(16)
Rh1 C21 C25 C30 126.0(11)
C22 C21 C25 Rh1 61.2(6)
C26 C21 C25 Rh1 -124.3(9)
C51 Rh1 C25 C24 -170.0(6)
N41 Rh1 C25 C24 83.6(12)
N4 Rh1 C25 C24 -69.8(6)
C22 Rh1 C25 C24 78.6(6)
C21 Rh1 C25 C24 115.8(8)
C23 Rh1 C25 C24 35.7(5)
C51 Rh1 C25 C21 74.2(6)
N41 Rh1 C25 C21 -32.2(13)
N4 Rh1 C25 C21 174.5(5)
C22 Rh1 C25 C21 -37.1(5)
C24 Rh1 C25 C21 -115.8(8)
C23 Rh1 C25 C21 -80.1(6)
C51 Rh1 C25 C30 -48.1(14)
N41 Rh1 C25 C30 -154.6(12)
N4 Rh1 C25 C30 52.1(14)
C22 Rh1 C25 C30 -159.5(14)
C21 Rh1 C25 C30 -122.4(15)
C24 Rh1 C25 C30 121.9(15)
C23 Rh1 C25 C30 157.6(14)
C35 N31 C31 C32 2.5(15)
Ir1 N31 C31 C32 178.6(8)
N31 C31 C32 C33 -2.0(16)
C31 C32 C33 C34 0.3(17)
C32 C33 C34 C35 0.9(16)
C31 N31 C35 C34 -1.3(14)
Ir1 N31 C35 C34 -177.6(7)
C31 N31 C35 C36 172.7(9)
Ir1 N31 C35 C36 -3.6(10)
C33 C34 C35 N31 -0.5(15)
C33 C34 C35 C36 -174.0(10)
C40 N40 C36 C37 2.8(13)
Ir1 N40 C36 C37 179.9(7)
C40 N40 C36 C35 -174.1(8)
Ir1 N40 C36 C35 3.0(10)
N31 C35 C36 C37 -176.4(9)
C34 C35 C36 C37 -2.7(15)
N31 C35 C36 N40 0.3(12)
C34 C35 C36 N40 174.0(9)
N40 C36 C37 C38 -1.4(15)
C35 C36 C37 C38 175.1(10)
C36 C37 C38 C39 -1.0(17)
C37 C38 C39 C40 2.1(17)
C36 N40 C40 C39 -1.6(14)
Ir1 N40 C40 C39 -178.5(7)
C38 C39 C40 N40 -0.8(16)
C45 N41 C41 C42 -1.8(12)
Rh1 N41 C41 C42 173.3(7)
N41 C41 C42 C43 1.7(14)
C41 C42 C43 C44 -1.4(15)
C42 C43 C44 C45 1.2(15)
C41 N41 C45 C46 -176.2(7)
Rh1 N41 C45 C46 8.3(9)
C41 N41 C45 C44 1.6(11)
Rh1 N41 C45 C44 -174.0(6)
C43 C44 C45 N41 -1.3(13)
C43 C44 C45 C46 176.2(9)
N41 C45 C46 C51 -2.0(11)
C44 C45 C46 C51 -179.6(8)
N41 C45 C46 C47 179.9(8)
C44 C45 C46 C47 2.3(13)
C51 C46 C47 C48 1.6(13)
C45 C46 C47 C48 179.7(9)
C46 C47 C48 C49 0.4(15)
C47 C48 C49 C50 -1.3(16)
C48 C49 C50 C51 0.1(16)
C49 C50 C51 C46 1.9(14)
C49 C50 C51 Rh1 -173.2(8)
C47 C46 C51 C50 -2.8(12)
C45 C46 C51 C50 179.0(8)
C47 C46 C51 Rh1 172.9(6)
C45 C46 C51 Rh1 -5.3(9)
N41 Rh1 C51 C50 -177.5(8)
N4 Rh1 C51 C50 -90.3(8)
C25 Rh1 C51 C50 21.6(9)
C22 Rh1 C51 C50 91.7(8)
C21 Rh1 C51 C50 59.2(8)
C24 Rh1 C51 C50 10.5(11)
C23 Rh1 C51 C50 88.1(11)
N41 Rh1 C51 C46 7.2(6)
N4 Rh1 C51 C46 94.4(6)
C25 Rh1 C51 C46 -153.7(6)
C22 Rh1 C51 C46 -83.6(6)
C21 Rh1 C51 C46 -116.1(6)
C24 Rh1 C51 C46 -164.8(6)
C23 Rh1 C51 C46 -87.2(9)
